data_7157886
loop_
_publ_author_name
'Chang, Meng-Yang'
'Tsai, Min-Chen'

_publ_section_title
;
 Synthesis of benzofused cyclobutaoxepanones <i>via</i> intramolecular
 annulation of <i>o</i>-cinnamyl chalcones.
;
_journal_issue 10
_journal_name_full 'Organic &amp; biomolecular chemistry'
_journal_page_first 2254
_journal_page_last 2268
_journal_paper_doi 10.1039/d1ob00058f
_journal_volume 19
_journal_year 2021
_chemical_formula_sum 'C26 H24 O4'
_chemical_formula_weight 400.45
_space_group_crystal_system monoclinic
_space_group_IT_number 14
_space_group_name_Hall '-P 2ybc'
_space_group_name_H-M_alt 'P 1 21/c 1'
_atom_sites_solution_hydrogens geom
_audit_creation_method SHELXL-2014/6
_audit_update_record
;
2019-07-25 deposited with the CCDC.	2021-02-12 downloaded from the CCDC.
;
_cell_angle_alpha 90
_cell_angle_beta 98.843(2)
_cell_angle_gamma 90
_cell_formula_units_Z 4
_cell_length_a 13.8730(7)
_cell_length_b 22.7202(12)
_cell_length_c 6.3384(3)
_cell_measurement_reflns_used 5503
_cell_measurement_temperature 100(2)
_cell_measurement_theta_max 26.2713
_cell_measurement_theta_min 2.9720
_cell_volume 1974.10(17)
_computing_cell_refinement 'SAINT V8.34A (Bruker AXS Inc., 2013)'
_computing_data_collection 'APEX2 (Bruker AXS, 2010)'
_computing_data_reduction 'SAINT V8.34A (Bruker AXS Inc., 2013)'
_computing_molecular_graphics 'SHELXTL (Sheldrick, 2008)'
_computing_publication_material SHELXTL
_computing_structure_refinement 'SHELXL-2014/6 (Sheldrick, 2014)'
_diffrn_ambient_temperature 100(2)
_diffrn_detector_area_resol_mean 8.3333
_diffrn_measured_fraction_theta_full 1.000
_diffrn_measured_fraction_theta_max 0.999
_diffrn_measurement_device_type 'Bruker APEX-II CCD'
_diffrn_measurement_method '\f and \w scans'
_diffrn_radiation_type MoK\a
_diffrn_radiation_wavelength 0.71073
_diffrn_reflns_av_R_equivalents 0.0306
_diffrn_reflns_av_unetI/netI 0.0330
_diffrn_reflns_Laue_measured_fraction_full 1.000
_diffrn_reflns_Laue_measured_fraction_max 0.999
_diffrn_reflns_limit_h_max 17
_diffrn_reflns_limit_h_min -15
_diffrn_reflns_limit_k_max 28
_diffrn_reflns_limit_k_min -17
_diffrn_reflns_limit_l_max 7
_diffrn_reflns_limit_l_min -7
_diffrn_reflns_number 14699
_diffrn_reflns_point_group_measured_fraction_full 1.000
_diffrn_reflns_point_group_measured_fraction_max 0.999
_diffrn_reflns_theta_full 25.242
_diffrn_reflns_theta_max 26.410
_diffrn_reflns_theta_min 1.485
_exptl_absorpt_coefficient_mu 0.090
_exptl_absorpt_correction_T_max 0.7454
_exptl_absorpt_correction_T_min 0.6781
_exptl_absorpt_correction_type multi-scan
_exptl_absorpt_process_details 'SADABS V2014/4 (Bruker AXS Inc.)'
_exptl_crystal_colour colorless
_exptl_crystal_density_diffrn 1.347
_exptl_crystal_description tabullar
_exptl_crystal_F_000 848
_exptl_crystal_size_max 0.14
_exptl_crystal_size_mid 0.12
_exptl_crystal_size_min 0.04
_refine_diff_density_max 0.711
_refine_diff_density_min -0.293
_refine_diff_density_rms 0.068
_refine_ls_extinction_method none
_refine_ls_goodness_of_fit_ref 1.131
_refine_ls_hydrogen_treatment constr
_refine_ls_matrix_type full
_refine_ls_number_parameters 273
_refine_ls_number_reflns 4040
_refine_ls_number_restraints 0
_refine_ls_restrained_S_all 1.131
_refine_ls_R_factor_all 0.0849
_refine_ls_R_factor_gt 0.0716
_refine_ls_shift/su_max 0.001
_refine_ls_shift/su_mean 0.000
_refine_ls_structure_factor_coef Fsqd
_refine_ls_weighting_details 'w=1/[\s^2^(Fo^2^)+(0.0558P)^2^+4.0705P] where P=(Fo^2^+2Fc^2^)/3'
_refine_ls_weighting_scheme calc
_refine_ls_wR_factor_gt 0.1719
_refine_ls_wR_factor_ref 0.1787
_reflns_Friedel_coverage 0.000
_reflns_number_gt 3358
_reflns_number_total 4040
_reflns_threshold_expression 'I > 2\s(I)'
_cod_data_source_file d1ob00058f2.cif
_cod_data_source_block 190443LT_a
_cod_depositor_comments 'Adding full bibliography for 7157884--7157887.cif.'
_cod_original_sg_symbol_H-M 'P 21/c'
_cod_database_code 7157886
_shelx_space_group_comment
;
The symmetry employed for this shelxl refinement is uniquely defined
by the following loop, which should always be used as a source of
symmetry information in preference to the above space-group names.
They are only intended as comments.
;
_shelxl_version_number 2014/6

loop_
_space_group_symop_operation_xyz
'x, y, z'
'-x, y+1/2, -z+1/2'
'-x, -y, -z'
'x, -y-1/2, z-1/2'

loop_
_atom_site_label
_atom_site_type_symbol
_atom_site_fract_x
_atom_site_fract_y
_atom_site_fract_z
_atom_site_U_iso_or_equiv
_atom_site_adp_type
_atom_site_occupancy
_atom_site_site_symmetry_order
_atom_site_calc_flag
_atom_site_refinement_flags_posn
_atom_site_refinement_flags_adp
_atom_site_refinement_flags_occupancy
_atom_site_disorder_assembly
_atom_site_disorder_group
O1 O 0.18759(15) 0.31702(9) 1.2573(3) 0.0268(5) Uani 1 1 d . . . . .
O2 O 0.28397(15) 0.31790(8) 0.9469(3) 0.0227(5) Uani 1 1 d . . . . .
O3 O 0.11833(17) 0.52213(10) 0.7677(4) 0.0383(6) Uani 1 1 d . . . . .
O4 O 0.19947(15) 0.69222(9) 0.6180(3) 0.0217(5) Uani 1 1 d . . . . .
C1 C 0.1259(2) 0.31417(15) 1.4176(5) 0.0318(7) Uani 1 1 d . . . . .
H24 H 0.1584 0.3331 1.5484 0.048 Uiso 1 1 calc R U . . .
H3 H 0.1125 0.2729 1.4475 0.048 Uiso 1 1 calc R U . . .
H1 H 0.0644 0.3345 1.3671 0.048 Uiso 1 1 calc R U . . .
C2 C 0.2155(2) 0.37206(12) 1.2040(4) 0.0190(6) Uani 1 1 d . . . . .
C3 C 0.27023(19) 0.37247(12) 1.0274(4) 0.0193(6) Uani 1 1 d . . . . .
C4 C 0.3033(2) 0.42557(13) 0.9597(4) 0.0218(6) Uani 1 1 d . . . . .
H7 H 0.3401 0.4262 0.8451 0.026 Uiso 1 1 calc R U . . .
C5 C 0.28324(19) 0.47876(12) 1.0586(4) 0.0194(6) Uani 1 1 d . . . . .
C6 C 0.3212(2) 0.53632(13) 0.9778(4) 0.0205(6) Uani 1 1 d . . . . .
H8 H 0.3923 0.5313 0.9713 0.025 Uiso 1 1 calc R U . . .
C7 C 0.2729(2) 0.56707(13) 0.7655(4) 0.0196(6) Uani 1 1 d . . . . .
H9 H 0.3110 0.5604 0.6459 0.024 Uiso 1 1 calc R U . . .
C8 C 0.1650(2) 0.55959(12) 0.6951(4) 0.0193(6) Uani 1 1 d . . . . .
C9 C 0.11691(19) 0.59842(12) 0.5149(4) 0.0171(6) Uani 1 1 d . . . . .
C10 C 0.13517(19) 0.65795(12) 0.4847(4) 0.0171(6) Uani 1 1 d . . . . .
C11 C 0.0839(2) 0.68789(13) 0.3098(4) 0.0213(6) Uani 1 1 d . . . . .
H12 H 0.0958 0.7286 0.2913 0.026 Uiso 1 1 calc R U . . .
C12 C 0.0162(2) 0.65895(14) 0.1638(4) 0.0235(6) Uani 1 1 d . . . . .
H2 H -0.0177 0.6797 0.0450 0.028 Uiso 1 1 calc R U . . .
C13 C 0.3449(2) 0.31585(14) 0.7833(5) 0.0291(7) Uani 1 1 d . . . . .
H4 H 0.3186 0.3423 0.6664 0.044 Uiso 1 1 calc R U . . .
H6 H 0.3466 0.2755 0.7288 0.044 Uiso 1 1 calc R U . . .
H5 H 0.4112 0.3283 0.8429 0.044 Uiso 1 1 calc R U . . .
C14 C 0.30782(19) 0.59524(11) 1.0937(4) 0.0160(5) Uani 1 1 d . . . . .
H16 H 0.2429 0.5947 1.1436 0.019 Uiso 1 1 calc R U . . .
C15 C 0.2971(2) 0.62781(12) 0.8771(4) 0.0197(6) Uani 1 1 d . . . . .
H15 H 0.3614 0.6431 0.8485 0.024 Uiso 1 1 calc R U . . .
C16 C 0.0470(2) 0.57030(13) 0.3652(5) 0.0223(6) Uani 1 1 d . . . . .
H14 H 0.0332 0.5299 0.3851 0.027 Uiso 1 1 calc R U . . .
C17 C -0.0025(2) 0.59932(14) 0.1901(5) 0.0248(7) Uani 1 1 d . . . . .
H13 H -0.0485 0.5790 0.0893 0.030 Uiso 1 1 calc R U . . .
C18 C 0.2198(2) 0.67432(12) 0.8386(4) 0.0218(6) Uani 1 1 d . . . . .
H10 H 0.1592 0.6592 0.8832 0.026 Uiso 1 1 calc R U . . .
H11 H 0.2411 0.7091 0.9279 0.026 Uiso 1 1 calc R U . . .
C19 C 0.38315(19) 0.61663(12) 1.2739(4) 0.0165(5) Uani 1 1 d . . . . .
C20 C 0.4542(2) 0.57946(13) 1.3804(5) 0.0229(6) Uani 1 1 d . . . . .
H21 H 0.4561 0.5394 1.3389 0.027 Uiso 1 1 calc R U . . .
C21 C 0.5224(2) 0.60054(13) 1.5471(5) 0.0254(7) Uani 1 1 d . . . . .
H20 H 0.5701 0.5746 1.6198 0.031 Uiso 1 1 calc R U . . .
C22 C 0.5212(2) 0.65932(13) 1.6080(4) 0.0215(6) Uani 1 1 d . . . . .
H19 H 0.5678 0.6737 1.7221 0.026 Uiso 1 1 calc R U . . .
C23 C 0.4516(2) 0.69670(13) 1.5009(4) 0.0205(6) Uani 1 1 d . . . . .
H18 H 0.4510 0.7371 1.5393 0.025 Uiso 1 1 calc R U . . .
C24 C 0.3825(2) 0.67516(12) 1.3371(4) 0.0187(6) Uani 1 1 d . . . . .
H17 H 0.3339 0.7009 1.2671 0.022 Uiso 1 1 calc R U . . .
C25 C 0.2329(2) 0.47678(13) 1.2278(5) 0.0227(6) Uani 1 1 d . . . . .
H22 H 0.2209 0.5124 1.2978 0.027 Uiso 1 1 calc R U . . .
C26 C 0.1986(2) 0.42369(13) 1.3008(5) 0.0242(6) Uani 1 1 d . . . . .
H23 H 0.1634 0.4237 1.4182 0.029 Uiso 1 1 calc R U . . .

loop_
_atom_site_aniso_label
_atom_site_aniso_U_11
_atom_site_aniso_U_22
_atom_site_aniso_U_33
_atom_site_aniso_U_23
_atom_site_aniso_U_13
_atom_site_aniso_U_12
O1 0.0310(11) 0.0248(12) 0.0258(11) 0.0008(9) 0.0083(9) -0.0038(9)
O2 0.0311(11) 0.0145(10) 0.0231(10) -0.0046(8) 0.0060(8) 0.0025(8)
O3 0.0366(13) 0.0311(13) 0.0398(13) 0.0159(11) -0.0170(10) -0.0124(10)
O4 0.0295(11) 0.0188(10) 0.0142(9) 0.0031(8) -0.0050(8) -0.0061(8)
C1 0.0351(17) 0.0317(18) 0.0294(16) 0.0052(14) 0.0072(13) -0.0060(14)
C2 0.0191(13) 0.0145(13) 0.0207(14) 0.0016(10) -0.0055(11) 0.0006(10)
C3 0.0182(13) 0.0169(14) 0.0202(13) 0.0029(11) -0.0058(10) 0.0001(10)
C4 0.0219(14) 0.0236(15) 0.0192(13) 0.0017(11) 0.0009(11) 0.0021(11)
C5 0.0183(13) 0.0194(14) 0.0174(13) -0.0032(11) -0.0072(10) 0.0039(11)
C6 0.0188(13) 0.0232(15) 0.0174(13) -0.0017(11) -0.0036(10) 0.0042(11)
C7 0.0197(14) 0.0229(15) 0.0154(13) -0.0010(11) 0.0003(10) 0.0058(11)
C8 0.0226(14) 0.0158(14) 0.0174(13) -0.0037(11) -0.0034(11) 0.0010(11)
C9 0.0156(12) 0.0203(14) 0.0147(12) -0.0003(10) 0.0000(10) 0.0032(10)
C10 0.0174(13) 0.0204(14) 0.0136(12) 0.0012(10) 0.0022(10) -0.0006(10)
C11 0.0258(15) 0.0210(15) 0.0160(13) 0.0036(11) -0.0004(11) -0.0013(11)
C12 0.0238(14) 0.0288(16) 0.0160(13) 0.0046(12) -0.0031(11) 0.0040(12)
C13 0.0340(17) 0.0268(17) 0.0276(16) -0.0047(13) 0.0085(13) 0.0044(13)
C14 0.0173(12) 0.0146(13) 0.0154(12) 0.0003(10) -0.0001(10) 0.0016(10)
C15 0.0209(13) 0.0220(15) 0.0153(13) 0.0018(11) -0.0006(10) -0.0039(11)
C16 0.0209(14) 0.0186(14) 0.0252(15) -0.0017(11) -0.0033(11) 0.0003(11)
C17 0.0223(14) 0.0279(17) 0.0209(14) -0.0034(12) -0.0070(11) 0.0010(12)
C18 0.0323(16) 0.0166(14) 0.0142(13) 0.0000(10) -0.0041(11) -0.0002(12)
C19 0.0159(12) 0.0193(14) 0.0141(12) 0.0012(10) 0.0013(10) -0.0006(10)
C20 0.0254(15) 0.0156(14) 0.0251(15) 0.0027(11) -0.0043(12) -0.0011(11)
C21 0.0248(15) 0.0231(15) 0.0252(15) 0.0076(12) -0.0063(12) 0.0005(12)
C22 0.0197(13) 0.0272(16) 0.0159(13) 0.0015(11) -0.0032(10) -0.0055(11)
C23 0.0237(14) 0.0195(14) 0.0174(13) -0.0041(11) 0.0004(11) -0.0013(11)
C24 0.0186(13) 0.0205(14) 0.0159(13) -0.0003(10) -0.0012(10) 0.0030(11)
C25 0.0264(15) 0.0190(14) 0.0220(14) -0.0017(11) 0.0017(11) 0.0038(12)
C26 0.0253(15) 0.0261(16) 0.0207(14) 0.0010(12) 0.0025(11) 0.0019(12)

loop_
_atom_type_symbol
_atom_type_description
_atom_type_scat_dispersion_real
_atom_type_scat_dispersion_imag
_atom_type_scat_source
C C 0.0033 0.0016 'International Tables Vol C Tables 4.2.6.8 and 6.1.1.4'
H H 0.0000 0.0000 'International Tables Vol C Tables 4.2.6.8 and 6.1.1.4'
O O 0.0106 0.0060 'International Tables Vol C Tables 4.2.6.8 and 6.1.1.4'

loop_
_geom_angle_atom_site_label_1
_geom_angle_atom_site_label_2
_geom_angle_atom_site_label_3
_geom_angle
_geom_angle_site_symmetry_1
_geom_angle_site_symmetry_3
_geom_angle_publ_flag
C2 O1 C1 116.2(2) . . ?
C3 O2 C13 115.5(2) . . ?
C10 O4 C18 116.7(2) . . ?
O1 C1 H24 109.5 . . ?
O1 C1 H3 109.5 . . ?
H24 C1 H3 109.5 . . ?
O1 C1 H1 109.5 . . ?
H24 C1 H1 109.5 . . ?
H3 C1 H1 109.5 . . ?
C26 C2 O1 127.0(3) . . ?
C26 C2 C3 119.4(3) . . ?
O1 C2 C3 113.5(2) . . ?
O2 C3 C4 127.2(3) . . ?
O2 C3 C2 113.8(2) . . ?
C4 C3 C2 119.0(3) . . ?
C3 C4 C5 120.8(3) . . ?
C3 C4 H7 119.6 . . ?
C5 C4 H7 119.6 . . ?
C25 C5 C4 118.7(3) . . ?
C25 C5 C6 122.3(3) . . ?
C4 C5 C6 118.9(3) . . ?
C5 C6 C14 120.5(2) . . ?
C5 C6 C7 123.0(2) . . ?
C14 C6 C7 87.5(2) . . ?
C5 C6 H8 108.0 . . ?
C14 C6 H8 108.0 . . ?
C7 C6 H8 108.0 . . ?
C8 C7 C15 111.6(2) . . ?
C8 C7 C6 118.5(2) . . ?
C15 C7 C6 88.37(19) . . ?
C8 C7 H9 112.1 . . ?
C15 C7 H9 112.1 . . ?
C6 C7 H9 112.1 . . ?
O3 C8 C7 122.4(3) . . ?
O3 C8 C9 120.0(2) . . ?
C7 C8 C9 117.4(2) . . ?
C10 C9 C16 118.1(2) . . ?
C10 C9 C8 126.9(2) . . ?
C16 C9 C8 115.1(2) . . ?
O4 C10 C9 125.5(2) . . ?
O4 C10 C11 114.5(2) . . ?
C9 C10 C11 120.0(2) . . ?
C12 C11 C10 120.7(3) . . ?
C12 C11 H12 119.6 . . ?
C10 C11 H12 119.6 . . ?
C11 C12 C17 120.2(3) . . ?
C11 C12 H2 119.9 . . ?
C17 C12 H2 119.9 . . ?
O2 C13 H4 109.5 . . ?
O2 C13 H6 109.5 . . ?
H4 C13 H6 109.5 . . ?
O2 C13 H5 109.5 . . ?
H4 C13 H5 109.5 . . ?
H6 C13 H5 109.5 . . ?
C19 C14 C15 118.7(2) . . ?
C19 C14 C6 121.2(2) . . ?
C15 C14 C6 89.7(2) . . ?
C19 C14 H16 108.6 . . ?
C15 C14 H16 108.6 . . ?
C6 C14 H16 108.6 . . ?
C18 C15 C14 116.8(2) . . ?
C18 C15 C7 116.8(2) . . ?
C14 C15 C7 87.9(2) . . ?
C18 C15 H15 111.1 . . ?
C14 C15 H15 111.1 . . ?
C7 C15 H15 111.1 . . ?
C17 C16 C9 122.2(3) . . ?
C17 C16 H14 118.9 . . ?
C9 C16 H14 118.9 . . ?
C16 C17 C12 118.8(3) . . ?
C16 C17 H13 120.6 . . ?
C12 C17 H13 120.6 . . ?
O4 C18 C15 112.7(2) . . ?
O4 C18 H10 109.1 . . ?
C15 C18 H10 109.1 . . ?
O4 C18 H11 109.1 . . ?
C15 C18 H11 109.1 . . ?
H10 C18 H11 107.8 . . ?
C24 C19 C20 118.5(2) . . ?
C24 C19 C14 119.5(2) . . ?
C20 C19 C14 122.0(2) . . ?
C21 C20 C19 120.5(3) . . ?
C21 C20 H21 119.7 . . ?
C19 C20 H21 119.7 . . ?
C20 C21 C22 120.4(3) . . ?
C20 C21 H20 119.8 . . ?
C22 C21 H20 119.8 . . ?
C23 C22 C21 119.4(3) . . ?
C23 C22 H19 120.3 . . ?
C21 C22 H19 120.3 . . ?
C22 C23 C24 120.0(3) . . ?
C22 C23 H18 120.0 . . ?
C24 C23 H18 120.0 . . ?
C23 C24 C19 121.2(3) . . ?
C23 C24 H17 119.4 . . ?
C19 C24 H17 119.4 . . ?
C5 C25 C26 121.9(3) . . ?
C5 C25 H22 119.1 . . ?
C26 C25 H22 119.1 . . ?
C2 C26 C25 120.1(3) . . ?
C2 C26 H23 119.9 . . ?
C25 C26 H23 119.9 . . ?

loop_
_geom_bond_atom_site_label_1
_geom_bond_atom_site_label_2
_geom_bond_distance
_geom_bond_site_symmetry_2
_geom_bond_publ_flag
O1 C2 1.367(3) . ?
O1 C1 1.428(4) . ?
O2 C3 1.365(3) . ?
O2 C13 1.436(4) . ?
O3 C8 1.203(4) . ?
O4 C10 1.373(3) . ?
O4 C18 1.442(3) . ?
C1 H24 0.9800 . ?
C1 H3 0.9800 . ?
C1 H1 0.9800 . ?
C2 C26 1.361(4) . ?
C2 C3 1.446(4) . ?
C3 C4 1.383(4) . ?
C4 C5 1.409(4) . ?
C4 H7 0.9500 . ?
C5 C25 1.367(4) . ?
C5 C6 1.527(4) . ?
C6 C14 1.552(4) . ?
C6 C7 1.572(4) . ?
C6 H8 1.0000 . ?
C7 C8 1.505(4) . ?
C7 C15 1.564(4) . ?
C7 H9 1.0000 . ?
C8 C9 1.515(4) . ?
C9 C10 1.395(4) . ?
C9 C16 1.402(4) . ?
C10 C11 1.398(4) . ?
C11 C12 1.379(4) . ?
C11 H12 0.9500 . ?
C12 C17 1.394(4) . ?
C12 H2 0.9500 . ?
C13 H4 0.9800 . ?
C13 H6 0.9800 . ?
C13 H5 0.9800 . ?
C14 C19 1.505(4) . ?
C14 C15 1.547(4) . ?
C14 H16 1.0000 . ?
C15 C18 1.498(4) . ?
C15 H15 1.0000 . ?
C16 C17 1.380(4) . ?
C16 H14 0.9500 . ?
C17 H13 0.9500 . ?
C18 H10 0.9900 . ?
C18 H11 0.9900 . ?
C19 C24 1.390(4) . ?
C19 C20 1.391(4) . ?
C20 C21 1.391(4) . ?
C20 H21 0.9500 . ?
C21 C22 1.391(4) . ?
C21 H20 0.9500 . ?
C22 C23 1.383(4) . ?
C22 H19 0.9500 . ?
C23 C24 1.389(4) . ?
C23 H18 0.9500 . ?
C24 H17 0.9500 . ?
C25 C26 1.402(4) . ?
C25 H22 0.9500 . ?
C26 H23 0.9500 . ?
